data_2226433
loop_
_publ_author_name
'Xu, Rui-jun'

_publ_section_title
;
 4-Methylanilinium <i>p</i>-toluenesulfonate
;
_journal_coeditor_code FJ2307
_journal_issue 7
_journal_name_full 'Acta Crystallographica Section E'
_journal_page_first o1794
_journal_paper_doi 10.1107/S1600536810021537
_journal_volume 66
_journal_year 2010
_chemical_formula_iupac 'C7 H10 N +, C7 H7 O3 S -'
_chemical_formula_moiety 'C7 H10 N +, C7 H7 O3 S -'
_chemical_formula_sum 'C14 H17 N O3 S'
_chemical_formula_weight 279.35
_chemical_name_systematic
;
4-Methylanilinium <i>p</i>-toluenesulfonate
;
_space_group_IT_number 4
_symmetry_cell_setting monoclinic
_symmetry_space_group_name_Hall 'P 2yb'
_symmetry_space_group_name_H-M 'P 1 21 1'
_atom_sites_solution_hydrogens geom
_atom_sites_solution_primary direct
_atom_sites_solution_secondary difmap
_audit_creation_method SHELXL-97
_cell_angle_alpha 90.00
_cell_angle_beta 96.344(9)
_cell_angle_gamma 90.00
_cell_formula_units_Z 2
_cell_length_a 5.775(4)
_cell_length_b 9.026(5)
_cell_length_c 13.350(8)
_cell_measurement_reflns_used 3136
_cell_measurement_temperature 293(2)
_cell_measurement_theta_max 27.460
_cell_measurement_theta_min 3.5499
_cell_volume 691.6(7)
_computing_cell_refinement 'CrystalClear (Rigaku, 2005)'
_computing_data_collection 'CrystalClear (Rigaku, 2005)'
_computing_data_reduction 'CrystalClear (Rigaku, 2005)'
_computing_molecular_graphics 'SHELXXL (Sheldrick, 2008)'
_computing_publication_material 'PRPKAPPA (Ferguson, 1999)'
_computing_structure_refinement 'SHELXL97 (Sheldrick, 2008)'
_computing_structure_solution 'SHELXS97 (Sheldrick, 2008)'
_diffrn_ambient_temperature 293(2)
_diffrn_detector_area_resol_mean 13.6612
_diffrn_measured_fraction_theta_full 0.998
_diffrn_measured_fraction_theta_max 0.998
_diffrn_measurement_device_type 'Rigaku Mercury2'
_diffrn_measurement_method CCD_Profile_fitting
_diffrn_radiation_monochromator graphite
_diffrn_radiation_source 'fine-focus sealed tube'
_diffrn_radiation_type MoK\a
_diffrn_radiation_wavelength 0.71073
_diffrn_reflns_av_R_equivalents 0.0286
_diffrn_reflns_av_sigmaI/netI 0.0424
_diffrn_reflns_limit_h_max 7
_diffrn_reflns_limit_h_min -7
_diffrn_reflns_limit_k_max 11
_diffrn_reflns_limit_k_min -11
_diffrn_reflns_limit_l_max 17
_diffrn_reflns_limit_l_min -17
_diffrn_reflns_number 6641
_diffrn_reflns_theta_full 27.46
_diffrn_reflns_theta_max 27.46
_diffrn_reflns_theta_min 3.55
_diffrn_standards_number 0
_exptl_absorpt_coefficient_mu 0.237
_exptl_absorpt_correction_T_max 1.0000
_exptl_absorpt_correction_T_min 0.9288
_exptl_absorpt_correction_type multi-scan
_exptl_absorpt_process_details '(CrystalClear; Rigaku, 2005)'
_exptl_crystal_colour Colorless
_exptl_crystal_density_diffrn 1.341
_exptl_crystal_density_method 'not measured'
_exptl_crystal_description Prism
_exptl_crystal_F_000 296
_exptl_crystal_size_max 0.2
_exptl_crystal_size_mid 0.2
_exptl_crystal_size_min 0.2
_refine_diff_density_max 0.175
_refine_diff_density_min -0.233
_refine_ls_abs_structure_details 'Flack (1983), 1448 Friedel pairs'
_refine_ls_abs_structure_Flack 0.05(8)
_refine_ls_extinction_method none
_refine_ls_goodness_of_fit_ref 0.993
_refine_ls_hydrogen_treatment constr
_refine_ls_matrix_type full
_refine_ls_number_parameters 174
_refine_ls_number_reflns 3136
_refine_ls_number_restraints 1
_refine_ls_restrained_S_all 0.993
_refine_ls_R_factor_all 0.0462
_refine_ls_R_factor_gt 0.0411
_refine_ls_shift/su_max 0.000
_refine_ls_shift/su_mean 0.000
_refine_ls_structure_factor_coef Fsqd
_refine_ls_weighting_details 'calc w=1/[\s^2^(Fo^2^)+(0.0447P)^2^+0.1280P] where P=(Fo^2^+2Fc^2^)/3'
_refine_ls_weighting_scheme calc
_refine_ls_wR_factor_gt 0.0891
_refine_ls_wR_factor_ref 0.0926
_reflns_number_gt 2876
_reflns_number_total 3136
_reflns_threshold_expression I>2sigma(I)
_cod_data_source_file fj2307.cif
_cod_data_source_block I
_cod_original_sg_symbol_H-M 'P 21'
_cod_database_code 2226433
_cod_database_fobs_code 2226433

loop_
_symmetry_equiv_pos_as_xyz
'x, y, z'
'-x, y+1/2, -z'

loop_
_atom_site_type_symbol
_atom_site_label
_atom_site_fract_x
_atom_site_fract_y
_atom_site_fract_z
_atom_site_U_iso_or_equiv
_atom_site_adp_type
_atom_site_calc_flag
_atom_site_refinement_flags
_atom_site_occupancy
_atom_site_disorder_assembly
_atom_site_disorder_group
S S1 0.14320(9) -0.16236(6) 0.34803(4) 0.03362(14) Uani d . 1 . .
O O1 0.0753(3) -0.0673(2) 0.42886(12) 0.0456(4) Uani d . 1 . .
O O2 0.0234(3) -0.30349(19) 0.34704(14) 0.0481(4) Uani d . 1 . .
O O3 0.3936(2) -0.1756(2) 0.34883(12) 0.0485(4) Uani d . 1 . .
C C8 0.0436(3) -0.0720(2) 0.23353(15) 0.0302(4) Uani d . 1 . .
C C9 0.1872(4) 0.0278(3) 0.19156(17) 0.0363(5) Uani d . 1 . .
H H9A 0.3372 0.0450 0.2223 0.044 Uiso calc R 1 . .
C C10 0.1071(4) 0.1023(3) 0.10348(19) 0.0420(6) Uani d . 1 . .
H H10A 0.2038 0.1701 0.0761 0.050 Uiso calc R 1 . .
C C11 -0.1161(4) 0.0769(3) 0.05557(17) 0.0394(5) Uani d . 1 . .
C C12 -0.2047(5) 0.1588(4) -0.0397(2) 0.0589(8) Uani d . 1 . .
H H12A -0.3718 0.1546 -0.0491 0.071 Uiso calc R 1 . .
H H12B -0.1434 0.1134 -0.0962 0.071 Uiso calc R 1 . .
H H12C -0.1553 0.2603 -0.0343 0.071 Uiso calc R 1 . .
C C13 -0.2562(4) -0.0238(3) 0.09898(18) 0.0405(6) Uani d . 1 . .
H H13A -0.4056 -0.0420 0.0679 0.049 Uiso calc R 1 . .
C C14 -0.1806(4) -0.0981(3) 0.18702(18) 0.0368(5) Uani d . 1 . .
H H14A -0.2783 -0.1647 0.2149 0.044 Uiso calc R 1 . .
N N1 -0.7130(4) -0.8010(3) 0.50369(16) 0.0513(5) Uani d . 1 . .
H H1D -0.8346 -0.7437 0.5125 0.062 Uiso d R 1 . .
H H1E -0.7621 -0.8925 0.4885 0.062 Uiso d R 1 . .
H H1F -0.6154 -0.8026 0.5602 0.062 Uiso d R 1 . .
C C1 -0.2340(5) -0.5599(4) 0.1861(2) 0.0590(7) Uani d . 1 . .
H H1A -0.2324 -0.4538 0.1911 0.071 Uiso calc R 1 . .
H H1B -0.3120 -0.5889 0.1218 0.071 Uiso calc R 1 . .
H H1C -0.0768 -0.5963 0.1926 0.071 Uiso calc R 1 . .
C C2 -0.3611(4) -0.6242(2) 0.26934(18) 0.0408(6) Uani d . 1 . .
C C3 -0.2853(4) -0.7531(3) 0.31786(18) 0.0400(5) Uani d . 1 . .
H H3A -0.1548 -0.8010 0.2985 0.048 Uiso calc R 1 . .
C C4 -0.3986(4) -0.8132(3) 0.39495(18) 0.0392(5) Uani d . 1 . .
H H4A -0.3448 -0.8996 0.4275 0.047 Uiso calc R 1 . .
C C5 -0.5937(4) -0.7409(3) 0.42196(17) 0.0385(5) Uani d . 1 . .
C C6 -0.6736(4) -0.6122(3) 0.3749(2) 0.0485(7) Uani d . 1 . .
H H6A -0.8047 -0.5645 0.3939 0.058 Uiso calc R 1 . .
C C7 -0.5565(5) -0.5552(3) 0.2994(2) 0.0508(6) Uani d . 1 . .
H H7A -0.6097 -0.4680 0.2677 0.061 Uiso calc R 1 . .

loop_
_atom_site_aniso_label
_atom_site_aniso_U_11
_atom_site_aniso_U_22
_atom_site_aniso_U_33
_atom_site_aniso_U_12
_atom_site_aniso_U_13
_atom_site_aniso_U_23
S1 0.0322(2) 0.0360(3) 0.0334(3) 0.0060(3) 0.00711(18) 0.0046(2)
O1 0.0537(10) 0.0513(11) 0.0326(9) 0.0096(9) 0.0085(7) -0.0025(8)
O2 0.0532(11) 0.0334(9) 0.0589(11) 0.0011(8) 0.0121(8) 0.0090(8)
O3 0.0311(7) 0.0656(11) 0.0489(9) 0.0115(9) 0.0046(6) 0.0178(9)
C8 0.0276(10) 0.0320(11) 0.0315(10) 0.0028(9) 0.0058(8) -0.0017(9)
C9 0.0309(11) 0.0432(13) 0.0349(12) -0.0018(10) 0.0044(9) 0.0023(10)
C10 0.0416(13) 0.0448(14) 0.0409(13) -0.0050(11) 0.0101(10) 0.0068(11)
C11 0.0438(12) 0.0443(13) 0.0303(11) 0.0072(11) 0.0042(10) 0.0023(10)
C12 0.0641(18) 0.074(2) 0.0371(14) 0.0073(16) 0.0010(12) 0.0134(14)
C13 0.0295(11) 0.0532(15) 0.0380(12) 0.0016(11) -0.0004(9) -0.0003(11)
C14 0.0305(11) 0.0392(12) 0.0415(13) -0.0011(10) 0.0071(9) 0.0019(10)
N1 0.0401(11) 0.0737(14) 0.0412(11) -0.0133(11) 0.0088(9) -0.0154(11)
C1 0.0736(19) 0.0558(17) 0.0486(16) -0.0024(16) 0.0105(14) 0.0017(14)
C2 0.0469(13) 0.0390(14) 0.0362(12) -0.0028(10) 0.0027(10) -0.0083(9)
C3 0.0349(12) 0.0416(14) 0.0444(13) 0.0025(10) 0.0085(10) -0.0099(11)
C4 0.0392(12) 0.0377(12) 0.0402(12) 0.0013(10) 0.0026(9) -0.0019(10)
C5 0.0310(11) 0.0513(14) 0.0333(11) -0.0057(10) 0.0047(9) -0.0119(11)
C6 0.0385(13) 0.0572(16) 0.0494(15) 0.0153(11) 0.0032(11) -0.0145(12)
C7 0.0583(16) 0.0456(15) 0.0474(14) 0.0186(13) 0.0012(12) -0.0013(12)

loop_
_atom_type_symbol
_atom_type_description
_atom_type_scat_dispersion_real
_atom_type_scat_dispersion_imag
_atom_type_scat_source
C C 0.0033 0.0016 'International Tables Vol C Tables 4.2.6.8 and 6.1.1.4'
H H 0.0000 0.0000 'International Tables Vol C Tables 4.2.6.8 and 6.1.1.4'
N N 0.0061 0.0033 'International Tables Vol C Tables 4.2.6.8 and 6.1.1.4'
O O 0.0106 0.0060 'International Tables Vol C Tables 4.2.6.8 and 6.1.1.4'
S S 0.1246 0.1234 'International Tables Vol C Tables 4.2.6.8 and 6.1.1.4'

loop_
_geom_angle_atom_site_label_1
_geom_angle_atom_site_label_2
_geom_angle_atom_site_label_3
_geom_angle_site_symmetry_1
_geom_angle_site_symmetry_3
_geom_angle
_geom_angle_publ_flag
O2 S1 O3 . . 113.73(12) ?
O2 S1 O1 . . 110.78(11) ?
O3 S1 O1 . . 113.02(11) ?
O2 S1 C8 . . 106.72(11) ?
O3 S1 C8 . . 105.82(10) ?
O1 S1 C8 . . 106.15(11) ?
C9 C8 C14 . . 119.9(2) ?
C9 C8 S1 . . 119.82(16) ?
C14 C8 S1 . . 120.26(17) ?
C8 C9 C10 . . 120.0(2) ?
C8 C9 H9A . . 120.0 ?
C10 C9 H9A . . 120.0 ?
C9 C10 C11 . . 120.9(2) ?
C9 C10 H10A . . 119.5 ?
C11 C10 H10A . . 119.5 ?
C13 C11 C10 . . 118.0(2) ?
C13 C11 C12 . . 120.9(2) ?
C10 C11 C12 . . 121.1(2) ?
C11 C12 H12A . . 109.5 ?
C11 C12 H12B . . 109.5 ?
H12A C12 H12B . . 109.5 ?
C11 C12 H12C . . 109.5 ?
H12A C12 H12C . . 109.5 ?
H12B C12 H12C . . 109.5 ?
C14 C13 C11 . . 122.0(2) ?
C14 C13 H13A . . 119.0 ?
C11 C13 H13A . . 119.0 ?
C13 C14 C8 . . 119.2(2) ?
C13 C14 H14A . . 120.4 ?
C8 C14 H14A . . 120.4 ?
C5 N1 H1D . . 109.1 ?
C5 N1 H1E . . 109.9 ?
H1D N1 H1E . . 109.5 ?
C5 N1 H1F . . 109.4 ?
H1D N1 H1F . . 109.4 ?
H1E N1 H1F . . 109.5 ?
C2 C1 H1A . . 109.5 ?
C2 C1 H1B . . 109.5 ?
H1A C1 H1B . . 109.5 ?
C2 C1 H1C . . 109.5 ?
H1A C1 H1C . . 109.5 ?
H1B C1 H1C . . 109.5 ?
C3 C2 C7 . . 118.0(2) ?
C3 C2 C1 . . 120.9(2) ?
C7 C2 C1 . . 121.1(2) ?
C2 C3 C4 . . 121.8(2) ?
C2 C3 H3A . . 119.1 ?
C4 C3 H3A . . 119.1 ?
C5 C4 C3 . . 118.2(2) ?
C5 C4 H4A . . 120.9 ?
C3 C4 H4A . . 120.9 ?
C6 C5 C4 . . 121.4(2) ?
C6 C5 N1 . . 119.6(2) ?
C4 C5 N1 . . 119.0(2) ?
C7 C6 C5 . . 118.9(2) ?
C7 C6 H6A . . 120.5 ?
C5 C6 H6A . . 120.5 ?
C6 C7 C2 . . 121.8(2) ?
C6 C7 H7A . . 119.1 ?
C2 C7 H7A . . 119.1 ?

loop_
_geom_bond_atom_site_label_1
_geom_bond_atom_site_label_2
_geom_bond_site_symmetry_2
_geom_bond_distance
_geom_bond_publ_flag
S1 O2 . 1.449(2) ?
S1 O3 . 1.4500(18) ?
S1 O1 . 1.4655(18) ?
S1 C8 . 1.772(2) ?
C8 C9 . 1.384(3) ?
C8 C14 . 1.393(3) ?
C9 C10 . 1.389(3) ?
C9 H9A . 0.9300 ?
C10 C11 . 1.393(4) ?
C10 H10A . 0.9300 ?
C11 C13 . 1.386(3) ?
C11 C12 . 1.510(3) ?
C12 H12A . 0.9600 ?
C12 H12B . 0.9600 ?
C12 H12C . 0.9600 ?
C13 C14 . 1.381(3) ?
C13 H13A . 0.9300 ?
C14 H14A . 0.9300 ?
N1 C5 . 1.458(3) ?
N1 H1D . 0.8903 ?
N1 H1E . 0.8893 ?
N1 H1F . 0.8904 ?
C1 C2 . 1.514(4) ?
C1 H1A . 0.9600 ?
C1 H1B . 0.9600 ?
C1 H1C . 0.9600 ?
C2 C3 . 1.379(3) ?
C2 C7 . 1.387(4) ?
C3 C4 . 1.389(3) ?
C3 H3A . 0.9300 ?
C4 C5 . 1.384(3) ?
C4 H4A . 0.9300 ?
C5 C6 . 1.376(4) ?
C6 C7 . 1.374(4) ?
C6 H6A . 0.9300 ?
C7 H7A . 0.9300 ?

loop_
_geom_hbond_atom_site_label_D
_geom_hbond_atom_site_label_H
_geom_hbond_atom_site_label_A
_geom_hbond_site_symmetry_A
_geom_hbond_distance_DH
_geom_hbond_distance_HA
_geom_hbond_distance_DA
_geom_hbond_angle_DHA
N1 H1D O1 2_446 0.89 2.31 3.170(3) 164
N1 H1D O2 2_446 0.89 2.33 2.824(3) 115
N1 H1D S1 2_446 0.89 2.81 3.570(3) 144
N1 H1E O1 1_445 0.89 1.96 2.829(3) 165
N1 H1F O3 2_546 0.89 2.02 2.785(3) 143

loop_
_geom_torsion_atom_site_label_1
_geom_torsion_atom_site_label_2
_geom_torsion_atom_site_label_3
_geom_torsion_atom_site_label_4
_geom_torsion_site_symmetry_1
_geom_torsion_site_symmetry_2
_geom_torsion_site_symmetry_3
_geom_torsion_site_symmetry_4
_geom_torsion
_geom_torsion_publ_flag
O2 S1 C8 C9 . . . . -151.80(18) ?
O3 S1 C8 C9 . . . . -30.3(2) ?
O1 S1 C8 C9 . . . . 90.00(19) ?
O2 S1 C8 C14 . . . . 29.9(2) ?
O3 S1 C8 C14 . . . . 151.35(19) ?
O1 S1 C8 C14 . . . . -88.3(2) ?
C14 C8 C9 C10 . . . . 0.3(3) ?
S1 C8 C9 C10 . . . . -178.00(19) ?
C8 C9 C10 C11 . . . . -0.7(4) ?
C9 C10 C11 C13 . . . . 0.6(4) ?
C9 C10 C11 C12 . . . . 179.4(2) ?
C10 C11 C13 C14 . . . . 0.0(4) ?
C12 C11 C13 C14 . . . . -178.8(2) ?
C11 C13 C14 C8 . . . . -0.4(4) ?
C9 C8 C14 C13 . . . . 0.3(3) ?
S1 C8 C14 C13 . . . . 178.57(18) ?
C7 C2 C3 C4 . . . . -0.2(3) ?
C1 C2 C3 C4 . . . . 179.5(2) ?
C2 C3 C4 C5 . . . . 0.6(3) ?
C3 C4 C5 C6 . . . . -0.6(3) ?
C3 C4 C5 N1 . . . . -179.1(2) ?
C4 C5 C6 C7 . . . . 0.2(4) ?
N1 C5 C6 C7 . . . . 178.6(2) ?
C5 C6 C7 C2 . . . . 0.3(4) ?
C3 C2 C7 C6 . . . . -0.2(4) ?
C1 C2 C7 C6 . . . . -179.9(2) ?

loop_
_cod_related_entry_id
_cod_related_entry_database
_cod_related_entry_code
1 ChemSpider 282728
